data_2022102
loop_
_publ_author_name
'Twar\'og, Kamil'
'Ho\/ly\'nska, Ma\/lgorzata'
'Kochel, Andrzej'

_publ_section_title
;
 A new photoluminescent coordination polymer constructed with an N-donor
 ligand having extended coordination capabilities derived from quinoline
 and pyridine
;
_journal_coeditor_code EF3006
_journal_issue 5
_journal_name_full 'Acta Crystallographica Section C'
_journal_page_first 500
_journal_page_last 506
_journal_paper_doi 10.1107/S2053229620004593
_journal_volume 76
_journal_year 2020
_chemical_formula_iupac 'C15 H11 N2 O2 +, Cl -, H2 O'
_chemical_formula_moiety 'C15 H11 N2 O2 +, Cl -, H2 O'
_chemical_formula_sum 'C15 H13 Cl N2 O3'
_chemical_formula_weight 304.72
_chemical_name_systematic
;
4-(4-Carboxyquinolin-2-yl)pyridinium chloride monohydrate
;
_space_group_crystal_system monoclinic
_space_group_IT_number 14
_space_group_name_Hall '-P 2yn'
_space_group_name_H-M_alt 'P 1 21/n 1'
_atom_sites_solution_hydrogens mixed
_audit_creation_method SHELXL-2016/6
_cell_angle_alpha 90
_cell_angle_beta 95.08(3)
_cell_angle_gamma 90
_cell_formula_units_Z 8
_cell_length_a 8.402(3)
_cell_length_b 13.243(3)
_cell_length_c 24.421(3)
_cell_measurement_reflns_used 5674
_cell_measurement_temperature 100(2)
_cell_measurement_theta_max 28.84
_cell_measurement_theta_min 2.87
_cell_volume 2706.6(12)
_computing_cell_refinement
;
CrysAlis PRO (Rigaku OD, 2017)
;
_computing_data_collection
;
CrysAlis PRO (Rigaku OD, 2017)
;
_computing_data_reduction
;
CrysAlis PRO (Rigaku OD, 2017)
;
_computing_publication_material
;
SHELXTL (Sheldrick, 2008)
;
_computing_structure_refinement
;
SHELXL2016 (Sheldrick, 2015)
;
_computing_structure_solution
;
SHELTL (Sheldrick, 2008)
;
_diffrn_ambient_temperature 100(2)
_diffrn_measured_fraction_theta_full 0.996
_diffrn_measured_fraction_theta_max 0.940
_diffrn_measurement_device_type 'Rigaku KM-4-CCD Sapphire'
_diffrn_measurement_method /w
_diffrn_radiation_type MoK\a
_diffrn_radiation_wavelength 0.71073
_diffrn_reflns_av_R_equivalents 0.0870
_diffrn_reflns_av_unetI/netI 0.1159
_diffrn_reflns_limit_h_max 11
_diffrn_reflns_limit_h_min -8
_diffrn_reflns_limit_k_max 17
_diffrn_reflns_limit_k_min -17
_diffrn_reflns_limit_l_max 32
_diffrn_reflns_limit_l_min -32
_diffrn_reflns_number 24472
_diffrn_reflns_theta_full 25.000
_diffrn_reflns_theta_max 28.848
_diffrn_reflns_theta_min 2.879
_exptl_absorpt_coefficient_mu 0.294
_exptl_absorpt_correction_T_max 0.879
_exptl_absorpt_correction_T_min 0.789
_exptl_absorpt_correction_type analytical
_exptl_crystal_colour colorless
_exptl_crystal_density_diffrn 1.496
_exptl_crystal_description block
_exptl_crystal_F_000 1264
_exptl_crystal_size_max 0.200
_exptl_crystal_size_mid 0.190
_exptl_crystal_size_min 0.180
_refine_diff_density_max 0.462
_refine_diff_density_min -0.478
_refine_ls_extinction_method none
_refine_ls_goodness_of_fit_ref 1.066
_refine_ls_hydrogen_treatment constr
_refine_ls_matrix_type full
_refine_ls_number_parameters 379
_refine_ls_number_reflns 6671
_refine_ls_number_restraints 4
_refine_ls_restrained_S_all 1.066
_refine_ls_R_factor_all 0.1157
_refine_ls_R_factor_gt 0.0569
_refine_ls_shift/su_max 0.001
_refine_ls_shift/su_mean 0.000
_refine_ls_structure_factor_coef Fsqd
_refine_ls_weighting_details 'w=1/[\s^2^(Fo^2^)+(0.0297P)^2^] where P=(Fo^2^+2Fc^2^)/3'
_refine_ls_weighting_scheme calc
_refine_ls_wR_factor_gt 0.1034
_refine_ls_wR_factor_ref 0.1109
_reflns_number_gt 3590
_reflns_number_total 6671
_reflns_threshold_expression 'I > 2\s(I)'
_cod_data_source_file ef3006sup1.cif
_cod_data_source_block kk6dc
_cod_original_sg_symbol_H-M 'P 21/n'
_cod_database_code 2022102
_shelx_space_group_comment
;
The symmetry employed for this shelxl refinement is uniquely defined
by the following loop, which should always be used as a source of
symmetry information in preference to the above space-group names.
They are only intended as comments.
;
_shelx_estimated_absorpt_t_min 0.944
_shelx_estimated_absorpt_t_max 0.949

loop_
_space_group_symop_operation_xyz
'x, y, z'
'-x+1/2, y+1/2, -z+1/2'
'-x, -y, -z'
'x-1/2, -y-1/2, z-1/2'

loop_
_atom_site_type_symbol
_atom_site_label
_atom_site_fract_x
_atom_site_fract_y
_atom_site_fract_z
_atom_site_U_iso_or_equiv
_atom_site_adp_type
_atom_site_calc_flag
_atom_site_occupancy
_atom_site_disorder_assembly
_atom_site_disorder_group
Cl Cl1 0.91536(8) 0.24177(5) 0.71555(3) 0.02375(18) Uani d 1 . .
Cl Cl2 0.42052(8) 1.21720(5) 0.73040(3) 0.02464(18) Uani d 1 . .
O O1 0.5546(3) 0.50085(14) 0.60208(8) 0.0307(5) Uani d 1 . .
H H1O 0.567910 0.447139 0.620982 0.046 Uiso d 1 . .
O O2 0.5066(2) 0.56028(14) 0.68382(8) 0.0292(5) Uani d 1 . .
C C1 0.4911(3) 0.6744(2) 0.60864(11) 0.0170(6) Uani d 1 . .
C C2 0.4145(3) 0.74426(19) 0.63890(11) 0.0153(6) Uani d 1 . .
H H2 0.384562 0.726750 0.674291 0.018 Uiso calc 1 . .
C C3 0.3802(3) 0.84175(19) 0.61755(11) 0.0150(6) Uani d 1 . .
N N1 0.4195(3) 0.87148(16) 0.56908(9) 0.0178(5) Uani d 1 . .
C C4 0.4982(3) 0.8052(2) 0.53859(11) 0.0177(6) Uani d 1 . .
C C5 0.5443(3) 0.8400(2) 0.48721(11) 0.0200(6) Uani d 1 . .
H H5 0.519682 0.907187 0.475751 0.024 Uiso calc 1 . .
C C6 0.6231(3) 0.7785(2) 0.45440(11) 0.0238(7) Uani d 1 . .
H H6 0.653147 0.802619 0.420163 0.029 Uiso calc 1 . .
C C7 0.6600(3) 0.6794(2) 0.47097(12) 0.0239(7) Uani d 1 . .
H H7 0.714885 0.636922 0.447561 0.029 Uiso calc 1 . .
C C8 0.6192(3) 0.6424(2) 0.51988(11) 0.0206(7) Uani d 1 . .
H H8 0.645969 0.574867 0.530008 0.025 Uiso calc 1 . .
C C9 0.5369(3) 0.7039(2) 0.55595(11) 0.0169(6) Uani d 1 . .
C C10 0.5190(3) 0.5733(2) 0.63549(12) 0.0187(6) Uani d 1 . .
C C11 0.2945(3) 0.91601(19) 0.64906(11) 0.0170(6) Uani d 1 . .
C C12 0.2209(3) 1.00039(19) 0.62229(11) 0.0201(6) Uani d 1 . .
H H12 0.228719 1.010592 0.584116 0.024 Uiso calc 1 . .
C C13 0.1381(3) 1.0676(2) 0.65159(12) 0.0211(7) Uani d 1 . .
H H13 0.089191 1.124807 0.633668 0.025 Uiso calc 1 . .
N N2 0.1257(3) 1.05332(16) 0.70514(9) 0.0185(5) Uani d 1 . .
H H2N 0.072084 1.098824 0.720653 0.028 Uiso d 1 . .
C C14 0.1958(3) 0.9762(2) 0.73233(12) 0.0215(7) Uani d 1 . .
H H14 0.186051 0.968981 0.770593 0.026 Uiso calc 1 . .
C C15 0.2825(3) 0.9065(2) 0.70543(11) 0.0207(7) Uani d 1 . .
H H15 0.334064 0.852184 0.725232 0.025 Uiso calc 1 . .
C C20 0.9949(3) 0.66492(19) 0.60295(11) 0.0164(6) Uani d 1 . .
C C21 0.9134(3) 0.73338(19) 0.63219(11) 0.0169(6) Uani d 1 . .
H H21 0.874836 0.714179 0.666093 0.020 Uiso calc 1 . .
C C22 0.8871(3) 0.83198(19) 0.61189(11) 0.0165(6) Uani d 1 . .
N N21 0.9329(3) 0.86286(16) 0.56428(9) 0.0175(5) Uani d 1 . .
C C23 1.0097(3) 0.7954(2) 0.53355(11) 0.0175(6) Uani d 1 . .
C C24 1.0549(3) 0.8287(2) 0.48219(11) 0.0229(7) Uani d 1 . .
H H24 1.034660 0.896673 0.471214 0.028 Uiso calc 1 . .
C C25 1.1265(3) 0.7656(2) 0.44832(11) 0.0246(7) Uani d 1 . .
H H25 1.154835 0.789000 0.413722 0.030 Uiso calc 1 . .
C C26 1.1589(3) 0.6651(2) 0.46451(12) 0.0243(7) Uani d 1 . .
H H26 1.208320 0.620920 0.440472 0.029 Uiso calc 1 . .
C C27 1.1202(3) 0.6302(2) 0.51452(12) 0.0229(7) Uani d 1 . .
H H27 1.143846 0.562258 0.524798 0.028 Uiso calc 1 . .
C C28 1.0457(3) 0.69371(19) 0.55079(11) 0.0168(6) Uani d 1 . .
C C29 1.0198(3) 0.5617(2) 0.62803(11) 0.0194(6) Uani d 1 . .
O O20 1.1530(2) 0.51821(14) 0.61637(8) 0.0287(5) Uani d 1 . .
H H2O 1.170214 0.461559 0.632158 0.043 Uiso d 1 . .
O O21 0.9256(3) 0.52524(15) 0.65667(9) 0.0366(6) Uani d 1 . .
C C30 0.8033(3) 0.90785(19) 0.64361(11) 0.0169(6) Uani d 1 . .
C C31 0.7371(3) 0.9937(2) 0.61695(12) 0.0203(6) Uani d 1 . .
H H31 0.746623 1.003744 0.578856 0.024 Uiso calc 1 . .
C C32 0.6582(3) 1.0634(2) 0.64650(12) 0.0220(7) Uani d 1 . .
H H32 0.613109 1.121901 0.628753 0.026 Uiso calc 1 . .
N N22 0.6447(3) 1.04891(16) 0.70013(10) 0.0208(5) Uani d 1 . .
H H22N 0.593229 1.092452 0.717828 0.031 Uiso d 1 . .
C C33 0.7059(3) 0.9683(2) 0.72726(12) 0.0217(7) Uani d 1 . .
H H33 0.693180 0.960300 0.765280 0.026 Uiso calc 1 . .
C C34 0.7879(3) 0.8965(2) 0.69967(11) 0.0193(6) Uani d 1 . .
H H34 0.833665 0.839658 0.718869 0.023 Uiso calc 1 . .
O O1W 1.1739(2) 0.33460(14) 0.65140(8) 0.0269(5) Uani d 1 . .
H H1W 1.094678 0.316230 0.668337 0.040 Uiso d 1 . .
H H2W 1.254364 0.305381 0.668007 0.040 Uiso d 1 . .
O O2W 0.6212(2) 0.32842(14) 0.64808(8) 0.0280(5) Uani d 1 . .
H H3W 0.712373 0.313241 0.663783 0.042 Uiso d 1 . .
H H4W 0.554554 0.309784 0.670298 0.042 Uiso d 1 . .

loop_
_atom_site_aniso_label
_atom_site_aniso_U_11
_atom_site_aniso_U_22
_atom_site_aniso_U_33
_atom_site_aniso_U_12
_atom_site_aniso_U_13
_atom_site_aniso_U_23
Cl1 0.0252(4) 0.0192(4) 0.0268(4) 0.0030(3) 0.0015(3) -0.0030(3)
Cl2 0.0241(4) 0.0191(4) 0.0302(4) 0.0020(3) -0.0010(3) -0.0034(3)
O1 0.0588(15) 0.0135(10) 0.0201(12) 0.0112(10) 0.0060(10) 0.0039(9)
O2 0.0474(14) 0.0207(11) 0.0205(12) 0.0046(10) 0.0095(10) 0.0040(9)
C1 0.0209(15) 0.0166(14) 0.0132(15) -0.0020(12) -0.0009(12) 0.0009(12)
C2 0.0181(14) 0.0152(13) 0.0128(14) -0.0015(12) 0.0026(11) 0.0013(12)
C3 0.0156(14) 0.0153(14) 0.0138(15) -0.0024(11) -0.0002(12) 0.0001(11)
N1 0.0233(13) 0.0164(12) 0.0137(13) -0.0002(10) 0.0019(10) -0.0001(10)
C4 0.0196(15) 0.0184(15) 0.0145(15) -0.0039(12) -0.0024(12) 0.0020(12)
C5 0.0237(16) 0.0150(14) 0.0210(16) -0.0006(12) -0.0003(13) 0.0025(12)
C6 0.0304(17) 0.0256(17) 0.0158(16) -0.0039(13) 0.0035(13) 0.0009(13)
C7 0.0288(17) 0.0228(16) 0.0208(17) 0.0020(13) 0.0068(14) -0.0022(13)
C8 0.0259(17) 0.0149(14) 0.0213(17) 0.0020(12) 0.0026(13) -0.0008(12)
C9 0.0176(15) 0.0179(14) 0.0147(15) -0.0022(12) -0.0006(12) -0.0018(12)
C10 0.0215(16) 0.0164(15) 0.0181(16) 0.0034(12) 0.0007(13) -0.0006(12)
C11 0.0180(15) 0.0145(14) 0.0181(16) -0.0030(11) 0.0007(12) -0.0009(12)
C12 0.0289(17) 0.0152(14) 0.0156(16) -0.0035(12) -0.0010(13) 0.0002(12)
C13 0.0278(17) 0.0130(14) 0.0221(17) 0.0025(12) 0.0001(13) 0.0004(12)
N2 0.0216(13) 0.0136(12) 0.0204(14) 0.0007(10) 0.0033(11) -0.0030(10)
C14 0.0317(17) 0.0151(15) 0.0182(17) -0.0006(13) 0.0060(13) 0.0006(12)
C15 0.0274(17) 0.0187(15) 0.0158(16) 0.0001(13) 0.0011(13) 0.0019(12)
C20 0.0209(15) 0.0152(14) 0.0128(15) -0.0033(12) -0.0008(12) -0.0015(11)
C21 0.0170(14) 0.0193(15) 0.0144(14) -0.0013(12) 0.0011(11) 0.0040(12)
C22 0.0189(15) 0.0154(14) 0.0149(15) -0.0019(12) -0.0005(12) -0.0011(12)
N21 0.0226(13) 0.0175(12) 0.0123(13) -0.0019(10) 0.0011(10) 0.0011(10)
C23 0.0183(15) 0.0208(15) 0.0130(15) -0.0033(12) -0.0021(12) -0.0005(12)
C24 0.0272(17) 0.0193(15) 0.0220(17) -0.0005(13) 0.0009(14) 0.0034(13)
C25 0.0315(18) 0.0308(18) 0.0120(15) -0.0003(14) 0.0043(13) 0.0013(13)
C26 0.0292(17) 0.0231(16) 0.0215(17) 0.0074(14) 0.0074(13) -0.0011(14)
C27 0.0262(17) 0.0210(16) 0.0221(17) 0.0050(13) 0.0052(14) 0.0020(13)
C28 0.0189(15) 0.0179(15) 0.0135(15) -0.0022(12) 0.0008(12) -0.0018(11)
C29 0.0212(16) 0.0189(15) 0.0181(16) 0.0012(12) 0.0016(13) 0.0005(12)
O20 0.0341(12) 0.0215(11) 0.0312(13) 0.0100(10) 0.0074(10) 0.0105(9)
O21 0.0449(14) 0.0259(12) 0.0427(15) 0.0095(11) 0.0248(12) 0.0130(10)
C30 0.0190(15) 0.0132(14) 0.0182(16) -0.0049(12) -0.0001(12) -0.0007(12)
C31 0.0256(16) 0.0186(15) 0.0161(16) -0.0018(12) -0.0003(13) 0.0012(12)
C32 0.0270(16) 0.0166(14) 0.0220(17) 0.0010(12) 0.0001(13) 0.0056(13)
N22 0.0248(13) 0.0132(12) 0.0246(14) 0.0016(10) 0.0042(11) -0.0047(10)
C33 0.0274(17) 0.0221(16) 0.0157(16) -0.0023(13) 0.0031(13) 0.0007(12)
C34 0.0241(16) 0.0162(14) 0.0177(17) 0.0006(12) 0.0032(13) 0.0011(12)
O1W 0.0324(12) 0.0234(11) 0.0250(12) 0.0071(9) 0.0038(9) 0.0071(9)
O2W 0.0333(12) 0.0223(11) 0.0285(12) 0.0087(9) 0.0027(10) 0.0064(9)

loop_
_atom_type_symbol
_atom_type_description
_atom_type_scat_dispersion_real
_atom_type_scat_dispersion_imag
_atom_type_scat_source
C C 0.0033 0.0016 'International Tables Vol C Tables 4.2.6.8 and 6.1.1.4'
H H 0.0000 0.0000 'International Tables Vol C Tables 4.2.6.8 and 6.1.1.4'
N N 0.0061 0.0033 'International Tables Vol C Tables 4.2.6.8 and 6.1.1.4'
O O 0.0106 0.0060 'International Tables Vol C Tables 4.2.6.8 and 6.1.1.4'
Cl Cl 0.1484 0.1585 'International Tables Vol C Tables 4.2.6.8 and 6.1.1.4'

loop_
_geom_angle_atom_site_label_1
_geom_angle_atom_site_label_2
_geom_angle_atom_site_label_3
_geom_angle_site_symmetry_1
_geom_angle_site_symmetry_3
_geom_angle
_geom_angle_publ_flag
C10 O1 H1O . . 107.5 ?
C2 C1 C9 . . 118.3(2) ?
C2 C1 C10 . . 115.3(2) ?
C9 C1 C10 . . 126.4(2) ?
C1 C2 C3 . . 120.4(2) ?
C1 C2 H2 . . 119.8 ?
C3 C2 H2 . . 119.8 ?
N1 C3 C2 . . 123.1(2) ?
N1 C3 C11 . . 116.3(2) ?
C2 C3 C11 . . 120.6(2) ?
C3 N1 C4 . . 118.2(2) ?
N1 C4 C5 . . 117.3(2) ?
N1 C4 C9 . . 123.4(3) ?
C5 C4 C9 . . 119.4(3) ?
C6 C5 C4 . . 120.8(3) ?
C6 C5 H5 . . 119.6 ?
C4 C5 H5 . . 119.6 ?
C5 C6 C7 . . 120.0(3) ?
C5 C6 H6 . . 120.0 ?
C7 C6 H6 . . 120.0 ?
C8 C7 C6 . . 121.6(3) ?
C8 C7 H7 . . 119.2 ?
C6 C7 H7 . . 119.2 ?
C7 C8 C9 . . 120.7(3) ?
C7 C8 H8 . . 119.6 ?
C9 C8 H8 . . 119.6 ?
C8 C9 C1 . . 125.8(3) ?
C8 C9 C4 . . 117.5(3) ?
C1 C9 C4 . . 116.7(2) ?
O2 C10 O1 . . 123.2(3) ?
O2 C10 C1 . . 122.1(3) ?
O1 C10 C1 . . 114.6(2) ?
C15 C11 C12 . . 117.5(3) ?
C15 C11 C3 . . 122.4(2) ?
C12 C11 C3 . . 120.1(2) ?
C13 C12 C11 . . 119.7(3) ?
C13 C12 H12 . . 120.2 ?
C11 C12 H12 . . 120.2 ?
N2 C13 C12 . . 120.5(3) ?
N2 C13 H13 . . 119.8 ?
C12 C13 H13 . . 119.8 ?
C14 N2 C13 . . 122.0(2) ?
C14 N2 H2N . . 123.0 ?
C13 N2 H2N . . 114.9 ?
N2 C14 C15 . . 120.4(3) ?
N2 C14 H14 . . 119.8 ?
C15 C14 H14 . . 119.8 ?
C14 C15 C11 . . 119.9(3) ?
C14 C15 H15 . . 120.1 ?
C11 C15 H15 . . 120.1 ?
C21 C20 C28 . . 119.3(2) ?
C21 C20 C29 . . 116.5(2) ?
C28 C20 C29 . . 124.2(2) ?
C20 C21 C22 . . 119.9(2) ?
C20 C21 H21 . . 120.0 ?
C22 C21 H21 . . 120.0 ?
N21 C22 C21 . . 123.2(2) ?
N21 C22 C30 . . 116.0(2) ?
C21 C22 C30 . . 120.7(2) ?
C22 N21 C23 . . 118.0(2) ?
N21 C23 C24 . . 117.4(3) ?
N21 C23 C28 . . 123.4(2) ?
C24 C23 C28 . . 119.2(3) ?
C25 C24 C23 . . 121.2(3) ?
C25 C24 H24 . . 119.4 ?
C23 C24 H24 . . 119.4 ?
C24 C25 C26 . . 119.8(3) ?
C24 C25 H25 . . 120.1 ?
C26 C25 H25 . . 120.1 ?
C27 C26 C25 . . 120.9(3) ?
C27 C26 H26 . . 119.5 ?
C25 C26 H26 . . 119.5 ?
C26 C27 C28 . . 120.8(3) ?
C26 C27 H27 . . 119.6 ?
C28 C27 H27 . . 119.6 ?
C27 C28 C20 . . 125.8(2) ?
C27 C28 C23 . . 118.0(3) ?
C20 C28 C23 . . 116.1(2) ?
O21 C29 O20 . . 124.6(3) ?
O21 C29 C20 . . 121.7(3) ?
O20 C29 C20 . . 113.6(2) ?
C29 O20 H2O . . 113.8 ?
C34 C30 C31 . . 118.5(3) ?
C34 C30 C22 . . 121.9(2) ?
C31 C30 C22 . . 119.6(2) ?
C32 C31 C30 . . 119.3(3) ?
C32 C31 H31 . . 120.3 ?
C30 C31 H31 . . 120.3 ?
N22 C32 C31 . . 120.2(3) ?
N22 C32 H32 . . 119.9 ?
C31 C32 H32 . . 119.9 ?
C33 N22 C32 . . 122.6(2) ?
C33 N22 H22N . . 118.4 ?
C32 N22 H22N . . 119.1 ?
N22 C33 C34 . . 119.6(3) ?
N22 C33 H33 . . 120.2 ?
C34 C33 H33 . . 120.2 ?
C33 C34 C30 . . 119.8(3) ?
C33 C34 H34 . . 120.1 ?
C30 C34 H34 . . 120.1 ?
H1W O1W H2W . . 105.2 ?
H3W O2W H4W . . 105.2 ?

loop_
_geom_bond_atom_site_label_1
_geom_bond_atom_site_label_2
_geom_bond_site_symmetry_2
_geom_bond_distance
_geom_bond_publ_flag
O1 C10 . 1.311(3) ?
O1 H1O . 0.8499 ?
O2 C10 . 1.206(3) ?
C1 C2 . 1.379(4) ?
C1 C9 . 1.430(4) ?
C1 C10 . 1.499(4) ?
C2 C3 . 1.412(3) ?
C2 H2 . 0.9500 ?
C3 N1 . 1.317(3) ?
C3 C11 . 1.475(4) ?
N1 C4 . 1.360(3) ?
C4 C5 . 1.422(4) ?
C4 C9 . 1.436(4) ?
C5 C6 . 1.355(4) ?
C5 H5 . 0.9500 ?
C6 C7 . 1.400(4) ?
C6 H6 . 0.9500 ?
C7 C8 . 1.362(4) ?
C7 H7 . 0.9500 ?
C8 C9 . 1.423(4) ?
C8 H8 . 0.9500 ?
C11 C15 . 1.395(4) ?
C11 C12 . 1.410(4) ?
C12 C13 . 1.370(4) ?
C12 H12 . 0.9500 ?
C13 N2 . 1.334(3) ?
C13 H13 . 0.9500 ?
N2 C14 . 1.327(3) ?
N2 H2N . 0.8601 ?
C14 C15 . 1.378(4) ?
C14 H14 . 0.9500 ?
C15 H15 . 0.9500 ?
C20 C21 . 1.374(4) ?
C20 C28 . 1.431(4) ?
C20 C29 . 1.505(4) ?
C21 C22 . 1.407(4) ?
C21 H21 . 0.9500 ?
C22 N21 . 1.322(3) ?
C22 C30 . 1.484(4) ?
N21 C23 . 1.365(3) ?
C23 C24 . 1.413(4) ?
C23 C28 . 1.435(4) ?
C24 C25 . 1.354(4) ?
C24 H24 . 0.9500 ?
C25 C26 . 1.407(4) ?
C25 H25 . 0.9500 ?
C26 C27 . 1.372(4) ?
C26 H26 . 0.9500 ?
C27 C28 . 1.408(4) ?
C27 H27 . 0.9500 ?
C29 O21 . 1.203(3) ?
C29 O20 . 1.312(3) ?
O20 H2O . 0.8500 ?
C30 C34 . 1.394(4) ?
C30 C31 . 1.400(4) ?
C31 C32 . 1.378(4) ?
C31 H31 . 0.9500 ?
C32 N22 . 1.338(3) ?
C32 H32 . 0.9500 ?
N22 C33 . 1.335(3) ?
N22 H22N . 0.8601 ?
C33 C34 . 1.384(4) ?
C33 H33 . 0.9500 ?
C34 H34 . 0.9500 ?
O1W H1W . 0.8500 ?
O1W H2W . 0.8499 ?
O2W H3W . 0.8498 ?
O2W H4W . 0.8500 ?

loop_
_geom_torsion_atom_site_label_1
_geom_torsion_atom_site_label_2
_geom_torsion_atom_site_label_3
_geom_torsion_atom_site_label_4
_geom_torsion_site_symmetry_1
_geom_torsion_site_symmetry_2
_geom_torsion_site_symmetry_3
_geom_torsion_site_symmetry_4
_geom_torsion
_geom_torsion_publ_flag
C9 C1 C2 C3 . . . . 1.1(4) ?
C10 C1 C2 C3 . . . . -179.3(2) ?
C1 C2 C3 N1 . . . . -0.7(4) ?
C1 C2 C3 C11 . . . . 178.4(2) ?
C2 C3 N1 C4 . . . . -0.7(4) ?
C11 C3 N1 C4 . . . . -179.8(2) ?
C3 N1 C4 C5 . . . . -177.9(2) ?
C3 N1 C4 C9 . . . . 1.6(4) ?
N1 C4 C5 C6 . . . . -179.9(2) ?
C9 C4 C5 C6 . . . . 0.5(4) ?
C4 C5 C6 C7 . . . . -0.1(4) ?
C5 C6 C7 C8 . . . . -0.2(4) ?
C6 C7 C8 C9 . . . . 0.0(4) ?
C7 C8 C9 C1 . . . . -178.5(3) ?
C7 C8 C9 C4 . . . . 0.4(4) ?
C2 C1 C9 C8 . . . . 178.7(3) ?
C10 C1 C9 C8 . . . . -0.8(4) ?
C2 C1 C9 C4 . . . . -0.3(4) ?
C10 C1 C9 C4 . . . . -179.8(2) ?
N1 C4 C9 C8 . . . . 179.8(2) ?
C5 C4 C9 C8 . . . . -0.7(4) ?
N1 C4 C9 C1 . . . . -1.1(4) ?
C5 C4 C9 C1 . . . . 178.4(2) ?
C2 C1 C10 O2 . . . . -14.9(4) ?
C9 C1 C10 O2 . . . . 164.6(3) ?
C2 C1 C10 O1 . . . . 163.9(2) ?
C9 C1 C10 O1 . . . . -16.5(4) ?
N1 C3 C11 C15 . . . . -162.7(3) ?
C2 C3 C11 C15 . . . . 18.2(4) ?
N1 C3 C11 C12 . . . . 17.3(4) ?
C2 C3 C11 C12 . . . . -161.8(2) ?
C15 C11 C12 C13 . . . . -1.7(4) ?
C3 C11 C12 C13 . . . . 178.3(2) ?
C11 C12 C13 N2 . . . . -0.5(4) ?
C12 C13 N2 C14 . . . . 2.0(4) ?
C13 N2 C14 C15 . . . . -1.1(4) ?
N2 C14 C15 C11 . . . . -1.1(4) ?
C12 C11 C15 C14 . . . . 2.5(4) ?
C3 C11 C15 C14 . . . . -177.5(3) ?
C28 C20 C21 C22 . . . . -2.8(4) ?
C29 C20 C21 C22 . . . . 179.1(2) ?
C20 C21 C22 N21 . . . . 2.2(4) ?
C20 C21 C22 C30 . . . . -178.3(2) ?
C21 C22 N21 C23 . . . . -0.1(4) ?
C30 C22 N21 C23 . . . . -179.6(2) ?
C22 N21 C23 C24 . . . . 178.6(2) ?
C22 N21 C23 C28 . . . . -1.3(4) ?
N21 C23 C24 C25 . . . . -177.7(2) ?
C28 C23 C24 C25 . . . . 2.2(4) ?
C23 C24 C25 C26 . . . . -0.8(4) ?
C24 C25 C26 C27 . . . . -0.6(4) ?
C25 C26 C27 C28 . . . . 0.5(4) ?
C26 C27 C28 C20 . . . . 177.7(3) ?
C26 C27 C28 C23 . . . . 0.9(4) ?
C21 C20 C28 C27 . . . . -175.4(3) ?
C29 C20 C28 C27 . . . . 2.5(4) ?
C21 C20 C28 C23 . . . . 1.5(4) ?
C29 C20 C28 C23 . . . . 179.4(2) ?
N21 C23 C28 C27 . . . . 177.7(2) ?
C24 C23 C28 C27 . . . . -2.2(4) ?
N21 C23 C28 C20 . . . . 0.5(4) ?
C24 C23 C28 C20 . . . . -179.3(2) ?
C21 C20 C29 O21 . . . . 30.5(4) ?
C28 C20 C29 O21 . . . . -147.4(3) ?
C21 C20 C29 O20 . . . . -148.3(2) ?
C28 C20 C29 O20 . . . . 33.8(4) ?
N21 C22 C30 C34 . . . . -161.8(3) ?
C21 C22 C30 C34 . . . . 18.7(4) ?
N21 C22 C30 C31 . . . . 18.2(4) ?
C21 C22 C30 C31 . . . . -161.3(2) ?
C34 C30 C31 C32 . . . . -0.6(4) ?
C22 C30 C31 C32 . . . . 179.4(2) ?
C30 C31 C32 N22 . . . . -0.1(4) ?
C31 C32 N22 C33 . . . . 0.2(4) ?
C32 N22 C33 C34 . . . . 0.5(4) ?
N22 C33 C34 C30 . . . . -1.3(4) ?
C31 C30 C34 C33 . . . . 1.3(4) ?
C22 C30 C34 C33 . . . . -178.7(2) ?

_cod_database_fobs_code 2022102
